data_4125073
loop_
_publ_author_name
'Kojima, Chiemi'
'Lee, Ka-Ho'
'Lin, Zhenyang'
'Yamashita, Makoto'

_publ_section_title
;
 Direct and Base-Catalyzed Diboration of Alkynes Using the Unsymmetrical
 Diborane(4), pinB-BMes2.
;
_journal_issue 20
_journal_name_full 'Journal of the American Chemical Society'
_journal_page_first 6662
_journal_page_last 6669
_journal_paper_doi 10.1021/jacs.6b03686
_journal_volume 138
_journal_year 2016
_chemical_formula_moiety 'C32 H40 B2 O2'
_chemical_formula_sum 'C32 H40 B2 O2'
_chemical_formula_weight 478.26
_chemical_name_systematic
;
 ?
;
_space_group_crystal_system monoclinic
_space_group_IT_number 15
_space_group_name_Hall '-C 2yc'
_space_group_name_H-M_alt 'C 1 2/c 1'
_symmetry_space_group_name_Hall '-C 2yc'
_symmetry_space_group_name_H-M 'C 1 2/c 1'
_atom_sites_solution_hydrogens geom
_audit_creation_method SHELXL-2014
_cell_angle_alpha 90
_cell_angle_beta 99.820(3)
_cell_angle_gamma 90
_cell_formula_units_Z 8
_cell_length_a 21.179(5)
_cell_length_b 18.427(4)
_cell_length_c 14.466(3)
_cell_measurement_reflns_used 6310
_cell_measurement_temperature 93(2)
_cell_measurement_theta_max 31.3839
_cell_measurement_theta_min 2.6324
_cell_volume 5563(2)
_computing_cell_refinement 'RIGAKU CrystalClear'
_computing_data_collection 'RIGAKU CrystalClear'
_computing_data_reduction 'RIGAKU CrystalClear'
_computing_molecular_graphics 'Yadokari-XG 2009(Wakita Nemoto et al.)'
_computing_publication_material 'Yadokari-XG 2009(Wakita,Nemoto et al.)'
_computing_structure_refinement 'SHELXL-2014 (Sheldrick, 2014)'
_computing_structure_solution SIR-97
_diffrn_ambient_temperature 93(2)
_diffrn_detector_area_resol_mean 28.5714
_diffrn_measured_fraction_theta_full 0.998
_diffrn_measured_fraction_theta_max 0.998
_diffrn_measurement_device_type 'Rigaku VariMax Saturn'
_diffrn_measurement_method 'omega scans'
_diffrn_radiation_monochromator Confocal
_diffrn_radiation_source 'rotating-anode X-ray tube'
_diffrn_radiation_type MoK\a
_diffrn_radiation_wavelength 0.71075
_diffrn_reflns_av_R_equivalents 0.0591
_diffrn_reflns_av_unetI/netI 0.0570
_diffrn_reflns_Laue_measured_fraction_full 0.998
_diffrn_reflns_Laue_measured_fraction_max 0.998
_diffrn_reflns_limit_h_max 25
_diffrn_reflns_limit_h_min -26
_diffrn_reflns_limit_k_max 22
_diffrn_reflns_limit_k_min -22
_diffrn_reflns_limit_l_max 16
_diffrn_reflns_limit_l_min -17
_diffrn_reflns_number 20294
_diffrn_reflns_point_group_measured_fraction_full 0.998
_diffrn_reflns_point_group_measured_fraction_max 0.998
_diffrn_reflns_theta_full 25.242
_diffrn_reflns_theta_max 25.992
_diffrn_reflns_theta_min 3.065
_exptl_absorpt_coefficient_mu 0.068
_exptl_absorpt_correction_T_max 1.0000
_exptl_absorpt_correction_T_min 0.8631
_exptl_absorpt_correction_type multi-scan
_exptl_absorpt_process_details 'Jacobson, R. (1998) Private communication'
_exptl_crystal_colour Colorless
_exptl_crystal_density_diffrn 1.142
_exptl_crystal_description Prism
_exptl_crystal_F_000 2064
_exptl_crystal_size_max 0.200
_exptl_crystal_size_mid 0.200
_exptl_crystal_size_min 0.150
_refine_diff_density_max 0.663
_refine_diff_density_min -0.398
_refine_diff_density_rms 0.067
_refine_ls_extinction_method none
_refine_ls_goodness_of_fit_ref 1.103
_refine_ls_hydrogen_treatment constr
_refine_ls_matrix_type full
_refine_ls_number_parameters 335
_refine_ls_number_reflns 5458
_refine_ls_number_restraints 0
_refine_ls_restrained_S_all 1.103
_refine_ls_R_factor_all 0.0984
_refine_ls_R_factor_gt 0.0737
_refine_ls_shift/su_max 0.000
_refine_ls_shift/su_mean 0.000
_refine_ls_structure_factor_coef Fsqd
_refine_ls_weighting_details 'w=1/[\s^2^(Fo^2^)+(0.0849P)^2^+4.7634P] where P=(Fo^2^+2Fc^2^)/3'
_refine_ls_weighting_scheme calc
_refine_ls_wR_factor_gt 0.1698
_refine_ls_wR_factor_ref 0.1887
_reflns_Friedel_coverage 0.000
_reflns_number_gt 4121
_reflns_number_total 5458
_reflns_threshold_expression 'I > 2\s(I)'
_cod_data_source_file ja6b03686_si_002.cif
_cod_data_source_block 2a
_cod_depositor_comments
;
The following automatic conversions were performed:

'_exptl_absorpt_correction_type' value 'Multi-scan' changed to
'multi-scan' according to
/usr/data/users/saulius/crontab/automatic-downloads/rss-feeds/ACS/lib/dictionaries/cif_core.dic
dictionary named 'cif_core.dic' version 2.4.2 from 2011-04-26.

Automatic conversion script
Id: cif_fix_values 4268 2015-11-12 08:31:59Z antanas 

 Adding full bibliography for 4125073--4125084.cif.
;
_cod_database_code 4125073
_shelx_space_group_comment
;
The symmetry employed for this shelxl refinement is uniquely defined
by the following loop, which should always be used as a source of
symmetry information in preference to the above space-group names.
They are only intended as comments.
;
_shelx_estimated_absorpt_t_min 0.987
_shelx_estimated_absorpt_t_max 0.990
_shelxl_version_number 2014-3

loop_
_space_group_symop_operation_xyz
'x, y, z'
'-x, y, -z+1/2'
'x+1/2, y+1/2, z'
'-x+1/2, y+1/2, -z+1/2'
'-x, -y, -z'
'x, -y, z-1/2'
'-x+1/2, -y+1/2, -z'
'x+1/2, -y+1/2, z-1/2'

loop_
_atom_site_label
_atom_site_type_symbol
_atom_site_fract_x
_atom_site_fract_y
_atom_site_fract_z
_atom_site_U_iso_or_equiv
_atom_site_adp_type
_atom_site_occupancy
_atom_site_site_symmetry_order
_atom_site_calc_flag
_atom_site_refinement_flags_posn
_atom_site_refinement_flags_adp
C1 C 0.24193(11) 0.13743(12) 0.86811(17) 0.0219(5) Uani 1 1 d . .
H40 H 0.2514 0.1635 0.9255 0.026 Uiso 1 1 calc R U
C2 C 0.18521(11) 0.15371(12) 0.81328(17) 0.0222(5) Uani 1 1 d . .
C3 C 0.14535(11) 0.21330(12) 0.84345(16) 0.0221(5) Uani 1 1 d . .
B1 B 0.16432(12) 0.11510(15) 0.71531(19) 0.0217(6) Uani 1 1 d . .
B2 B 0.29331(12) 0.08198(14) 0.84954(19) 0.0213(6) Uani 1 1 d . .
C4 C 0.17316(12) 0.27626(13) 0.88727(17) 0.0254(5) Uani 1 1 d . .
H13 H 0.2184 0.2821 0.8962 0.030 Uiso 1 1 calc R U
C5 C 0.13599(12) 0.33025(13) 0.91791(17) 0.0278(6) Uani 1 1 d . .
H14 H 0.1557 0.3728 0.9468 0.033 Uiso 1 1 calc R U
C6 C 0.06984(12) 0.32207(14) 0.90632(18) 0.0298(6) Uani 1 1 d . .
H15 H 0.0443 0.3585 0.9283 0.036 Uiso 1 1 calc R U
C7 C 0.04130(12) 0.26071(14) 0.86276(19) 0.0313(6) Uani 1 1 d . .
H16 H -0.0038 0.2548 0.8552 0.038 Uiso 1 1 calc R U
C8 C 0.07862(12) 0.20772(14) 0.83002(18) 0.0270(6) Uani 1 1 d . .
H17 H 0.0583 0.1668 0.7978 0.032 Uiso 1 1 calc R U
C9 C 0.13897(11) 0.16325(12) 0.62576(16) 0.0217(5) Uani 1 1 d . .
C10 C 0.17582(11) 0.22188(12) 0.60079(17) 0.0228(5) Uani 1 1 d . .
C11 C 0.15615(12) 0.25899(13) 0.51693(17) 0.0258(5) Uani 1 1 d . .
H29 H 0.1820 0.2974 0.5006 0.031 Uiso 1 1 calc R U
C12 C 0.09993(13) 0.24169(13) 0.45637(18) 0.0288(6) Uani 1 1 d . .
C13 C 0.06322(12) 0.18496(14) 0.48195(18) 0.0296(6) Uani 1 1 d . .
H30 H 0.0242 0.1729 0.4421 0.036 Uiso 1 1 calc R U
C14 C 0.08168(11) 0.14520(13) 0.56377(17) 0.0246(5) Uani 1 1 d . .
C15 C 0.23861(12) 0.24407(14) 0.66099(18) 0.0270(6) Uani 1 1 d . .
H31 H 0.2613 0.2778 0.6259 0.041 Uiso 1 1 calc R U
H32 H 0.2651 0.2009 0.6779 0.041 Uiso 1 1 calc R U
H33 H 0.2300 0.2678 0.7182 0.041 Uiso 1 1 calc R U
C16 C 0.03907(12) 0.08339(14) 0.58373(19) 0.0305(6) Uani 1 1 d . .
H34 H -0.0041 0.0904 0.5479 0.046 Uiso 1 1 calc R U
H35 H 0.0371 0.0823 0.6509 0.046 Uiso 1 1 calc R U
H36 H 0.0566 0.0374 0.5653 0.046 Uiso 1 1 calc R U
C17 C 0.07910(14) 0.28351(15) 0.36673(19) 0.0375(7) Uani 1 1 d . .
H37 H 0.0520 0.3244 0.3788 0.056 Uiso 1 1 calc R U
H38 H 0.0548 0.2515 0.3195 0.056 Uiso 1 1 calc R U
H39 H 0.1170 0.3019 0.3436 0.056 Uiso 1 1 calc R U
C18 C 0.16686(11) 0.03055(13) 0.70160(16) 0.0225(5) Uani 1 1 d . .
C19 C 0.13787(11) -0.01807(13) 0.75774(17) 0.0244(5) Uani 1 1 d . .
C20 C 0.19046(12) 0.00102(13) 0.62308(17) 0.0254(5) Uani 1 1 d . .
C21 C 0.18195(12) -0.07230(14) 0.60148(18) 0.0284(6) Uani 1 1 d . .
H18 H 0.1984 -0.0910 0.5492 0.034 Uiso 1 1 calc R U
C22 C 0.15030(12) -0.11930(13) 0.65362(18) 0.0269(6) Uani 1 1 d . .
C23 C 0.12975(12) -0.09121(13) 0.73234(17) 0.0262(6) Uani 1 1 d . .
H19 H 0.1095 -0.1227 0.7703 0.031 Uiso 1 1 calc R U
C24 C 0.13815(13) -0.19761(14) 0.6257(2) 0.0345(6) Uani 1 1 d . .
H20 H 0.1709 -0.2283 0.6627 0.052 Uiso 1 1 calc R U
H21 H 0.1400 -0.2033 0.5589 0.052 Uiso 1 1 calc R U
H22 H 0.0957 -0.2121 0.6374 0.052 Uiso 1 1 calc R U
C25 C 0.22549(13) 0.04692(14) 0.56134(18) 0.0299(6) Uani 1 1 d . .
H23 H 0.2507 0.0154 0.5269 0.045 Uiso 1 1 calc R U
H24 H 0.2541 0.0808 0.6004 0.045 Uiso 1 1 calc R U
H25 H 0.1943 0.0743 0.5167 0.045 Uiso 1 1 calc R U
C26 C 0.10912(13) 0.00672(14) 0.84151(18) 0.0299(6) Uani 1 1 d . .
H26 H 0.0690 0.0327 0.8196 0.045 Uiso 1 1 calc R U
H27 H 0.1393 0.0391 0.8806 0.045 Uiso 1 1 calc R U
H28 H 0.1005 -0.0356 0.8785 0.045 Uiso 1 1 calc R U
O1 O 0.31762(8) 0.03087(9) 0.91407(12) 0.0298(4) Uani 1 1 d . .
O2 O 0.32374(8) 0.08427(9) 0.77345(12) 0.0297(4) Uani 1 1 d . .
C27 C 0.35862(12) -0.01626(14) 0.86814(18) 0.0291(6) Uani 1 1 d . .
C28 C 0.37955(12) 0.03582(14) 0.79559(18) 0.0293(6) Uani 1 1 d . .
C29 C 0.43679(12) 0.08328(14) 0.8383(2) 0.0330(6) Uani 1 1 d . .
H1 H 0.4430 0.1218 0.7940 0.050 Uiso 1 1 calc R U
H2 H 0.4755 0.0533 0.8513 0.050 Uiso 1 1 calc R U
H3 H 0.4284 0.1050 0.8969 0.050 Uiso 1 1 calc R U
C30 C 0.39070(13) 0.00049(15) 0.70421(18) 0.0315(6) Uani 1 1 d . .
H4 H 0.3511 -0.0231 0.6736 0.047 Uiso 1 1 calc R U
H5 H 0.4248 -0.0358 0.7179 0.047 Uiso 1 1 calc R U
H6 H 0.4033 0.0377 0.6625 0.047 Uiso 1 1 calc R U
C31 C 0.31746(13) -0.07911(14) 0.8225(2) 0.0374(7) Uani 1 1 d . .
H7 H 0.2967 -0.1032 0.8697 0.056 Uiso 1 1 calc R U
H8 H 0.3446 -0.1140 0.7965 0.056 Uiso 1 1 calc R U
H9 H 0.2847 -0.0603 0.7721 0.056 Uiso 1 1 calc R U
C32 C 0.41284(12) -0.04472(14) 0.94200(18) 0.0314(6) Uani 1 1 d . .
H10 H 0.4339 -0.0040 0.9785 0.047 Uiso 1 1 calc R U
H11 H 0.4441 -0.0703 0.9111 0.047 Uiso 1 1 calc R U
H12 H 0.3955 -0.0782 0.9839 0.047 Uiso 1 1 calc R U

loop_
_atom_site_aniso_label
_atom_site_aniso_U_11
_atom_site_aniso_U_22
_atom_site_aniso_U_33
_atom_site_aniso_U_23
_atom_site_aniso_U_13
_atom_site_aniso_U_12
C1 0.0236(12) 0.0228(12) 0.0197(12) -0.0002(9) 0.0047(9) -0.0011(10)
C2 0.0200(12) 0.0235(12) 0.0243(13) 0.0029(10) 0.0074(10) -0.0017(10)
C3 0.0239(12) 0.0240(12) 0.0182(12) 0.0014(9) 0.0029(9) 0.0032(10)
B1 0.0146(12) 0.0265(14) 0.0245(15) 0.0019(11) 0.0053(10) -0.0001(11)
B2 0.0197(13) 0.0224(13) 0.0208(14) 0.0016(10) 0.0006(10) -0.0035(11)
C4 0.0241(12) 0.0266(12) 0.0244(13) 0.0004(10) 0.0009(10) -0.0013(10)
C5 0.0341(14) 0.0245(12) 0.0231(13) -0.0002(10) 0.0003(11) 0.0044(11)
C6 0.0337(14) 0.0302(13) 0.0260(14) 0.0015(11) 0.0062(11) 0.0096(12)
C7 0.0234(13) 0.0364(14) 0.0343(15) 0.0010(12) 0.0053(11) 0.0051(11)
C8 0.0236(12) 0.0280(13) 0.0292(14) -0.0012(11) 0.0038(10) -0.0008(11)
C9 0.0218(12) 0.0248(12) 0.0187(12) -0.0021(9) 0.0042(9) 0.0063(10)
C10 0.0243(12) 0.0224(12) 0.0223(13) -0.0013(10) 0.0054(10) 0.0044(10)
C11 0.0324(14) 0.0214(12) 0.0253(13) 0.0011(10) 0.0095(10) 0.0032(11)
C12 0.0330(14) 0.0285(13) 0.0249(14) 0.0034(11) 0.0051(11) 0.0113(11)
C13 0.0256(13) 0.0355(14) 0.0262(14) 0.0000(11) -0.0001(10) 0.0064(11)
C14 0.0222(12) 0.0250(12) 0.0265(14) -0.0028(10) 0.0041(10) 0.0032(10)
C15 0.0264(13) 0.0285(13) 0.0263(14) 0.0028(11) 0.0047(10) 0.0009(11)
C16 0.0236(13) 0.0353(14) 0.0309(15) 0.0004(11) 0.0001(11) 0.0003(11)
C17 0.0451(17) 0.0376(15) 0.0285(15) 0.0091(12) 0.0023(12) 0.0105(13)
C18 0.0222(12) 0.0241(12) 0.0206(12) -0.0004(10) 0.0019(9) 0.0043(10)
C19 0.0227(12) 0.0246(12) 0.0251(13) 0.0011(10) 0.0017(10) 0.0061(10)
C20 0.0258(13) 0.0283(13) 0.0218(13) -0.0001(10) 0.0029(10) 0.0048(11)
C21 0.0300(14) 0.0328(14) 0.0225(13) -0.0046(11) 0.0045(10) 0.0093(11)
C22 0.0268(13) 0.0234(12) 0.0292(14) -0.0027(10) 0.0014(10) 0.0059(11)
C23 0.0285(14) 0.0239(12) 0.0268(14) 0.0013(10) 0.0064(10) 0.0013(10)
C24 0.0362(15) 0.0296(14) 0.0367(16) -0.0059(12) 0.0030(12) 0.0030(12)
C25 0.0352(14) 0.0318(13) 0.0246(14) 0.0001(11) 0.0107(11) 0.0058(12)
C26 0.0380(15) 0.0269(13) 0.0275(14) 0.0002(11) 0.0127(12) 0.0010(12)
O1 0.0358(10) 0.0294(9) 0.0259(10) 0.0038(7) 0.0098(8) 0.0130(8)
O2 0.0270(9) 0.0370(10) 0.0256(10) 0.0069(8) 0.0061(7) 0.0127(8)
C27 0.0307(14) 0.0292(13) 0.0283(14) 0.0002(11) 0.0074(11) 0.0085(11)
C28 0.0265(13) 0.0326(14) 0.0296(14) 0.0030(11) 0.0072(11) 0.0103(11)
C29 0.0253(13) 0.0332(14) 0.0422(17) 0.0002(12) 0.0103(12) -0.0015(11)
C30 0.0297(14) 0.0354(14) 0.0301(15) -0.0013(11) 0.0072(11) 0.0056(12)
C31 0.0338(15) 0.0238(13) 0.0534(19) 0.0004(12) 0.0046(13) 0.0015(12)
C32 0.0290(14) 0.0323(14) 0.0318(15) 0.0058(11) 0.0021(11) 0.0074(12)

loop_
_atom_type_symbol
_atom_type_description
_atom_type_scat_dispersion_real
_atom_type_scat_dispersion_imag
_atom_type_scat_source
C C 0.0033 0.0016 'International Tables Vol C Tables 4.2.6.8 and 6.1.1.4'
H H 0.0000 0.0000 'International Tables Vol C Tables 4.2.6.8 and 6.1.1.4'
B B 0.0013 0.0007 'International Tables Vol C Tables 4.2.6.8 and 6.1.1.4'
O O 0.0106 0.0060 'International Tables Vol C Tables 4.2.6.8 and 6.1.1.4'

loop_
_geom_angle_atom_site_label_1
_geom_angle_atom_site_label_2
_geom_angle_atom_site_label_3
_geom_angle
C2 C1 B2 128.5(2)
C2 C1 H40 115.7
B2 C1 H40 115.7
C1 C2 C3 118.7(2)
C1 C2 B1 120.7(2)
C3 C2 B1 120.5(2)
C8 C3 C4 117.4(2)
C8 C3 C2 120.9(2)
C4 C3 C2 121.7(2)
C18 B1 C2 123.3(2)
C18 B1 C9 117.7(2)
C2 B1 C9 119.0(2)
O1 B2 O2 113.4(2)
O1 B2 C1 122.1(2)
O2 B2 C1 124.1(2)
C5 C4 C3 121.3(2)
C5 C4 H13 119.3
C3 C4 H13 119.3
C4 C5 C6 119.9(2)
C4 C5 H14 120.0
C6 C5 H14 120.0
C7 C6 C5 119.8(2)
C7 C6 H15 120.1
C5 C6 H15 120.1
C6 C7 C8 120.0(2)
C6 C7 H16 120.0
C8 C7 H16 120.0
C7 C8 C3 121.4(2)
C7 C8 H17 119.3
C3 C8 H17 119.3
C10 C9 C14 117.8(2)
C10 C9 B1 120.7(2)
C14 C9 B1 121.2(2)
C11 C10 C9 120.1(2)
C11 C10 C15 118.1(2)
C9 C10 C15 121.8(2)
C12 C11 C10 122.2(2)
C12 C11 H29 118.9
C10 C11 H29 118.9
C11 C12 C13 117.6(2)
C11 C12 C17 121.2(2)
C13 C12 C17 121.2(2)
C12 C13 C14 122.3(2)
C12 C13 H30 118.9
C14 C13 H30 118.9
C13 C14 C9 120.0(2)
C13 C14 C16 118.0(2)
C9 C14 C16 122.0(2)
C10 C15 H31 109.5
C10 C15 H32 109.5
H31 C15 H32 109.5
C10 C15 H33 109.5
H31 C15 H33 109.5
H32 C15 H33 109.5
C14 C16 H34 109.5
C14 C16 H35 109.5
H34 C16 H35 109.5
C14 C16 H36 109.5
H34 C16 H36 109.5
H35 C16 H36 109.5
C12 C17 H37 109.5
C12 C17 H38 109.5
H37 C17 H38 109.5
C12 C17 H39 109.5
H37 C17 H39 109.5
H38 C17 H39 109.5
C19 C18 C20 117.4(2)
C19 C18 B1 121.8(2)
C20 C18 B1 120.2(2)
C23 C19 C18 120.3(2)
C23 C19 C26 116.9(2)
C18 C19 C26 122.7(2)
C21 C20 C18 120.0(2)
C21 C20 C25 117.9(2)
C18 C20 C25 122.1(2)
C20 C21 C22 122.5(2)
C20 C21 H18 118.7
C22 C21 H18 118.7
C23 C22 C21 117.4(2)
C23 C22 C24 120.9(2)
C21 C22 C24 121.7(2)
C22 C23 C19 122.2(2)
C22 C23 H19 118.9
C19 C23 H19 118.9
C22 C24 H20 109.5
C22 C24 H21 109.5
H20 C24 H21 109.5
C22 C24 H22 109.5
H20 C24 H22 109.5
H21 C24 H22 109.5
C20 C25 H23 109.5
C20 C25 H24 109.5
H23 C25 H24 109.5
C20 C25 H25 109.5
H23 C25 H25 109.5
H24 C25 H25 109.5
C19 C26 H26 109.5
C19 C26 H27 109.5
H26 C26 H27 109.5
C19 C26 H28 109.5
H26 C26 H28 109.5
H27 C26 H28 109.5
B2 O1 C27 106.43(18)
B2 O2 C28 106.10(18)
O1 C27 C32 108.7(2)
O1 C27 C31 107.8(2)
C32 C27 C31 110.4(2)
O1 C27 C28 101.60(18)
C32 C27 C28 115.0(2)
C31 C27 C28 112.7(2)
O2 C28 C30 107.9(2)
O2 C28 C29 106.9(2)
C30 C28 C29 111.3(2)
O2 C28 C27 102.25(18)
C30 C28 C27 115.4(2)
C29 C28 C27 112.3(2)
C28 C29 H1 109.5
C28 C29 H2 109.5
H1 C29 H2 109.5
C28 C29 H3 109.5
H1 C29 H3 109.5
H2 C29 H3 109.5
C28 C30 H4 109.5
C28 C30 H5 109.5
H4 C30 H5 109.5
C28 C30 H6 109.5
H4 C30 H6 109.5
H5 C30 H6 109.5
C27 C31 H7 109.5
C27 C31 H8 109.5
H7 C31 H8 109.5
C27 C31 H9 109.5
H7 C31 H9 109.5
H8 C31 H9 109.5
C27 C32 H10 109.5
C27 C32 H11 109.5
H10 C32 H11 109.5
C27 C32 H12 109.5
H10 C32 H12 109.5
H11 C32 H12 109.5

loop_
_geom_bond_atom_site_label_1
_geom_bond_atom_site_label_2
_geom_bond_distance
C1 C2 1.355(3)
C1 B2 1.549(4)
C1 H40 0.9500
C2 C3 1.495(3)
C2 B1 1.580(4)
C3 C8 1.397(3)
C3 C4 1.403(3)
B1 C18 1.573(4)
B1 C9 1.586(3)
B2 O1 1.364(3)
B2 O2 1.368(3)
C4 C5 1.387(3)
C4 H13 0.9500
C5 C6 1.391(4)
C5 H14 0.9500
C6 C7 1.382(4)
C6 H15 0.9500
C7 C8 1.389(4)
C7 H16 0.9500
C8 H17 0.9500
C9 C10 1.415(3)
C9 C14 1.420(3)
C10 C11 1.393(3)
C10 C15 1.516(3)
C11 C12 1.390(4)
C11 H29 0.9500
C12 C13 1.390(4)
C12 C17 1.508(3)
C13 C14 1.390(3)
C13 H30 0.9500
C14 C16 1.511(3)
C15 H31 0.9800
C15 H32 0.9800
C15 H33 0.9800
C16 H34 0.9800
C16 H35 0.9800
C16 H36 0.9800
C17 H37 0.9800
C17 H38 0.9800
C17 H39 0.9800
C18 C19 1.417(3)
C18 C20 1.425(3)
C19 C23 1.400(3)
C19 C26 1.516(3)
C20 C21 1.391(3)
C20 C25 1.513(3)
C21 C22 1.393(4)
C21 H18 0.9500
C22 C23 1.387(3)
C22 C24 1.509(3)
C23 H19 0.9500
C24 H20 0.9800
C24 H21 0.9800
C24 H22 0.9800
C25 H23 0.9800
C25 H24 0.9800
C25 H25 0.9800
C26 H26 0.9800
C26 H27 0.9800
C26 H28 0.9800
O1 C27 1.465(3)
O2 C28 1.472(3)
C27 C32 1.522(3)
C27 C31 1.530(4)
C27 C28 1.542(4)
C28 C30 1.528(3)
C28 C29 1.537(4)
C29 H1 0.9800
C29 H2 0.9800
C29 H3 0.9800
C30 H4 0.9800
C30 H5 0.9800
C30 H6 0.9800
C31 H7 0.9800
C31 H8 0.9800
C31 H9 0.9800
C32 H10 0.9800
C32 H11 0.9800
C32 H12 0.9800

loop_
_geom_torsion_atom_site_label_1
_geom_torsion_atom_site_label_2
_geom_torsion_atom_site_label_3
_geom_torsion_atom_site_label_4
_geom_torsion
B2 C1 C2 C3 -175.9(2)
B2 C1 C2 B1 -1.0(4)
C1 C2 C3 C8 -142.0(2)
B1 C2 C3 C8 43.1(3)
C1 C2 C3 C4 37.1(3)
B1 C2 C3 C4 -137.8(2)
C1 C2 B1 C18 49.1(3)
C3 C2 B1 C18 -136.1(2)
C1 C2 B1 C9 -131.4(2)
C3 C2 B1 C9 43.4(3)
C2 C1 B2 O1 -128.9(3)
C2 C1 B2 O2 58.9(4)
C8 C3 C4 C5 1.3(3)
C2 C3 C4 C5 -177.8(2)
C3 C4 C5 C6 0.7(4)
C4 C5 C6 C7 -1.2(4)
C5 C6 C7 C8 -0.5(4)
C6 C7 C8 C3 2.7(4)
C4 C3 C8 C7 -3.0(4)
C2 C3 C8 C7 176.1(2)
C18 B1 C9 C10 -126.6(2)
C2 B1 C9 C10 53.8(3)
C18 B1 C9 C14 47.7(3)
C2 B1 C9 C14 -131.9(2)
C14 C9 C10 C11 -1.1(3)
B1 C9 C10 C11 173.4(2)
C14 C9 C10 C15 -178.3(2)
B1 C9 C10 C15 -3.8(3)
C9 C10 C11 C12 1.5(4)
C15 C10 C11 C12 178.8(2)
C10 C11 C12 C13 -0.3(4)
C10 C11 C12 C17 179.0(2)
C11 C12 C13 C14 -1.3(4)
C17 C12 C13 C14 179.4(2)
C12 C13 C14 C9 1.7(4)
C12 C13 C14 C16 -178.5(2)
C10 C9 C14 C13 -0.4(3)
B1 C9 C14 C13 -174.9(2)
C10 C9 C14 C16 179.8(2)
B1 C9 C14 C16 5.2(3)
C2 B1 C18 C19 52.2(3)
C9 B1 C18 C19 -127.4(2)
C2 B1 C18 C20 -137.0(2)
C9 B1 C18 C20 43.4(3)
C20 C18 C19 C23 -3.8(3)
B1 C18 C19 C23 167.3(2)
C20 C18 C19 C26 -178.2(2)
B1 C18 C19 C26 -7.1(4)
C19 C18 C20 C21 3.0(3)
B1 C18 C20 C21 -168.2(2)
C19 C18 C20 C25 -176.6(2)
B1 C18 C20 C25 12.2(3)
C18 C20 C21 C22 0.5(4)
C25 C20 C21 C22 -179.9(2)
C20 C21 C22 C23 -3.2(4)
C20 C21 C22 C24 176.3(2)
C21 C22 C23 C19 2.3(4)
C24 C22 C23 C19 -177.2(2)
C18 C19 C23 C22 1.2(4)
C26 C19 C23 C22 175.9(2)
O2 B2 O1 C27 -13.4(3)
C1 B2 O1 C27 173.6(2)
O1 B2 O2 C28 -7.9(3)
C1 B2 O2 C28 165.0(2)
B2 O1 C27 C32 149.1(2)
B2 O1 C27 C31 -91.2(2)
B2 O1 C27 C28 27.4(2)
B2 O2 C28 C30 146.4(2)
B2 O2 C28 C29 -93.8(2)
B2 O2 C28 C27 24.4(2)
O1 C27 C28 O2 -31.1(2)
C32 C27 C28 O2 -148.3(2)
C31 C27 C28 O2 84.0(2)
O1 C27 C28 C30 -147.9(2)
C32 C27 C28 C30 94.9(3)
C31 C27 C28 C30 -32.8(3)
O1 C27 C28 C29 83.2(2)
C32 C27 C28 C29 -34.0(3)
C31 C27 C28 C29 -161.7(2)
